data_4086994
loop_
_publ_author_name
'Goutierre, Anne-Sophie'
'Trinh, Huu Vinh'
'Larini, Paolo'
'Jazzar, Rodolphe'
'Baudoin, Olivier'

_publ_section_title
;
 Comparative Structural Analysis of Biarylphosphine Ligands in
 Arylpalladium Bromide and Malonate Complexes
;
_journal_issue 1
_journal_name_full Organometallics
_journal_page_first 129
_journal_paper_doi 10.1021/acs.organomet.6b00535
_journal_volume 36
_journal_year 2017
_chemical_formula_moiety 'C36 H44 Br F6 N2 P Pd, 0.5(C6 H6)'
_chemical_formula_sum 'C39 H47 Br F6 N2 P Pd'
_chemical_formula_weight 875.08
_space_group_IT_number 14
_symmetry_cell_setting monoclinic
_symmetry_space_group_name_Hall '-P 2yn'
_symmetry_space_group_name_H-M 'P 1 21/n 1'
_atom_sites_solution_hydrogens difmap
_atom_sites_solution_primary direct
_cell_angle_alpha 90
_cell_angle_beta 112.788(4)
_cell_angle_gamma 90
_cell_formula_units_Z 4
_cell_length_a 24.7599(8)
_cell_length_b 17.7990(5)
_cell_length_c 9.2601(3)
_cell_measurement_reflns_used 16082
_cell_measurement_temperature 150
_cell_measurement_theta_max 29.5900
_cell_measurement_theta_min 3.8360
_cell_volume 3762.4(2)
_computing_cell_refinement
;
CrysAlisPro, Agilent Technologies,
Version 1.171.36.28 (release 01-02-2013 CrysAlis171 .NET)
(compiled Feb  1 2013,16:14:44)
;
_computing_data_collection
;
CrysAlisPro, Agilent Technologies,
Version 1.171.36.28 (release 01-02-2013 CrysAlis171 .NET)
(compiled Feb  1 2013,16:14:44)
;
_computing_data_reduction
;
CrysAlisPro, Agilent Technologies,
Version 1.171.36.28 (release 01-02-2013 CrysAlis171 .NET)
(compiled Feb  1 2013,16:14:44)
;
_computing_molecular_graphics 'CAMERON (Watkin et al., 1996)'
_computing_publication_material 'CRYSTALS (Betteridge et al., 2003)'
_computing_structure_refinement 'CRYSTALS (Betteridge et al., 2003)'
_computing_structure_solution 'SHELXS 86 (Sheldrick, 1986)'
_diffrn_ambient_temperature 150
_diffrn_detector_area_resol_mean 10.4678
_diffrn_measured_fraction_theta_full 0.980
_diffrn_measured_fraction_theta_max 0.905
_diffrn_measurement_device_type 'Xcalibur, Atlas, Gemini ultra'
_diffrn_measurement_method \w
_diffrn_radiation_monochromator graphite
_diffrn_radiation_source 'Enhance (Mo) X-ray Source'
_diffrn_radiation_type 'Mo K\a'
_diffrn_radiation_wavelength 0.7107
_diffrn_reflns_av_R_equivalents 0.036
_diffrn_reflns_limit_h_max 34
_diffrn_reflns_limit_h_min -32
_diffrn_reflns_limit_k_max 23
_diffrn_reflns_limit_k_min -24
_diffrn_reflns_limit_l_max 12
_diffrn_reflns_limit_l_min -12
_diffrn_reflns_number 47080
_diffrn_reflns_theta_full 25.167
_diffrn_reflns_theta_max 29.608
_diffrn_reflns_theta_min 2.902
_diffrn_standards_number 0
_exptl_absorpt_coefficient_mu 1.658
_exptl_absorpt_correction_T_max 0.752
_exptl_absorpt_correction_T_min 0.473
_exptl_absorpt_correction_type analytical
_exptl_absorpt_process_details
;
CrysAlisPro, Agilent Technologies,
Version 1.171.36.28 (release 01-02-2013 CrysAlis171 .NET)
(compiled Feb  1 2013,16:14:44)
Analytical numeric absorption correction using a multifaceted crystal
            model based on expressions derived by R.C. Clark & J.S. Reid.
(Clark, R. C. & Reid, J. S. (1995). Acta Cryst. A51, 887-897)
;
_exptl_crystal_colour yellow
_exptl_crystal_density_diffrn 1.545
_exptl_crystal_density_method 'not measured'
_exptl_crystal_description block
_exptl_crystal_F_000 1780
_exptl_crystal_size_max 0.690
_exptl_crystal_size_mid 0.306
_exptl_crystal_size_min 0.199
_refine_diff_density_max 1.35
_refine_diff_density_min -0.91
_refine_ls_extinction_method None
_refine_ls_goodness_of_fit_ref 0.9403
_refine_ls_hydrogen_treatment constr
_refine_ls_matrix_type full
_refine_ls_number_parameters 451
_refine_ls_number_reflns 9559
_refine_ls_number_restraints 0
_refine_ls_R_factor_all 0.0464
_refine_ls_R_factor_gt 0.0357
_refine_ls_shift/su_max 0.0012773
_refine_ls_shift/su_mean 0.0000221
_refine_ls_structure_factor_coef Fsqd
_refine_ls_weighting_details
;
 Method, part 1, Chebychev polynomial, (Watkin, 1994, Prince, 1982) 
 [weight] = 1.0/[A~0~*T~0~(x)+A~1~*T~1~(x) ... +A~n-1~]*T~n-1~(x)] 
 where A~i~ are the Chebychev coefficients listed below and x= Fcalc/Fmax 
 Method = Robust Weighting (Prince, 1982) 
 W = [weight] * [1-(deltaF/6*sigmaF)^2^]^2^ 
 A~i~ are: 
 603. 806. 441. 120. 
;
_refine_ls_weighting_scheme calc
_refine_ls_wR_factor_all 0.0655
_refine_ls_wR_factor_gt 0.0582
_refine_ls_wR_factor_ref 0.0655
_reflns_limit_h_max 30
_reflns_limit_h_min -34
_reflns_limit_k_max 24
_reflns_limit_k_min 0
_reflns_limit_l_max 12
_reflns_limit_l_min 0
_reflns_number_gt 8093
_reflns_number_total 9575
_reflns_threshold_expression I>2.0\s(I)
_oxford_diffrn_Wilson_B_factor 0.00
_oxford_diffrn_Wilson_scale 0.00
_oxford_refine_ls_r_factor_ref 0.0464
_oxford_refine_ls_scale 1.876(4)
_oxford_reflns_number_all 9559
_oxford_reflns_threshold_expression_ref I>-10.0\s(I)
_cod_data_source_file om6b00535_si_002.cif
_cod_data_source_block ComplexA4
_cod_original_sg_symbol_H-M 'P 1 21/n 1 '
_cod_original_formula_sum 'C39 H47 Br1 F6 N2 P1 Pd1'
_cod_database_code 4086994

loop_
_symmetry_equiv_pos_as_xyz
x,y,z
-x,-y,-z
-x+1/2,y+1/2,-z+1/2
x+1/2,-y+1/2,z+1/2

loop_
_atom_site_label
_atom_site_type_symbol
_atom_site_fract_x
_atom_site_fract_y
_atom_site_fract_z
_atom_site_U_iso_or_equiv
_atom_site_occupancy
_atom_site_adp_type
_atom_site_refinement_flags_posn
Pd1 Pd 0.289809(8) 0.273760(11) 0.39688(2) 0.0192 1.0000 Uani .
Br2 Br 0.312063(13) 0.142141(16) 0.48461(4) 0.0329 1.0000 Uani .
P3 P 0.26339(3) 0.39567(4) 0.33013(8) 0.0179 1.0000 Uani .
C4 C 0.27117(11) 0.45854(15) 0.4963(3) 0.0218 1.0000 Uani .
C5 C 0.24444(13) 0.42669(18) 0.6077(3) 0.0306 1.0000 Uani .
C6 C 0.25775(16) 0.4779(2) 0.7498(4) 0.0409 1.0000 Uani .
C7 C 0.23951(16) 0.5583(2) 0.7051(4) 0.0447 1.0000 Uani .
C8 C 0.26761(16) 0.58854(19) 0.5977(4) 0.0389 1.0000 Uani .
C9 C 0.25224(13) 0.54007(16) 0.4511(3) 0.0294 1.0000 Uani .
H92 H 0.2703 0.5597 0.3876 0.0346 1.0000 Uiso R
H91 H 0.2110 0.5420 0.3920 0.0346 1.0000 Uiso R
H81 H 0.2553 0.6394 0.5665 0.0468 1.0000 Uiso R
H82 H 0.3090 0.5883 0.6532 0.0467 1.0000 Uiso R
H72 H 0.2499 0.5882 0.7979 0.0537 1.0000 Uiso R
H71 H 0.1969 0.5610 0.6509 0.0536 1.0000 Uiso R
H61 H 0.2997 0.4771 0.8095 0.0489 1.0000 Uiso R
H62 H 0.2381 0.4590 0.8139 0.0489 1.0000 Uiso R
H52 H 0.2612 0.3775 0.6433 0.0369 1.0000 Uiso R
H51 H 0.2025 0.4223 0.5539 0.0370 1.0000 Uiso R
H41 H 0.3119 0.4605 0.5570 0.0258 1.0000 Uiso R
C10 C 0.31843(11) 0.43080(14) 0.2611(3) 0.0182 1.0000 Uani .
C11 C 0.31098(12) 0.49853(14) 0.1778(3) 0.0218 1.0000 Uani .
C12 C 0.35298(12) 0.52237(15) 0.1236(3) 0.0253 1.0000 Uani .
C13 C 0.40262(12) 0.48005(16) 0.1514(3) 0.0263 1.0000 Uani .
C14 C 0.41037(12) 0.41304(16) 0.2328(3) 0.0248 1.0000 Uani .
C15 C 0.36867(11) 0.38758(15) 0.2893(3) 0.0208 1.0000 Uani .
C16 C 0.38179(11) 0.31311(15) 0.3744(3) 0.0222 1.0000 Uani .
C17 C 0.40483(11) 0.31168(16) 0.5420(3) 0.0251 1.0000 Uani .
N18 N 0.39736(10) 0.37626(14) 0.6246(3) 0.0270 1.0000 Uani .
C19 C 0.39453(16) 0.3591(2) 0.7752(4) 0.0426 1.0000 Uani .
H192 H 0.3806 0.4019 0.8125 0.0636 1.0000 Uiso R
H191 H 0.4331 0.3464 0.8522 0.0635 1.0000 Uiso R
H193 H 0.3686 0.3176 0.7653 0.0635 1.0000 Uiso R
C20 C 0.43948(13) 0.43617(17) 0.6423(4) 0.0343 1.0000 Uani .
H203 H 0.4281 0.4800 0.6829 0.0506 1.0000 Uiso R
H201 H 0.4774 0.4212 0.7124 0.0506 1.0000 Uiso R
H202 H 0.4410 0.4478 0.5435 0.0504 1.0000 Uiso R
C21 C 0.43680(12) 0.24970(17) 0.6225(4) 0.0318 1.0000 Uani .
C22 C 0.44917(13) 0.19174(18) 0.5427(4) 0.0400 1.0000 Uani .
C23 C 0.42893(13) 0.19134(17) 0.3824(4) 0.0360 1.0000 Uani .
C24 C 0.39416(12) 0.25021(16) 0.2939(4) 0.0280 1.0000 Uani .
N25 N 0.37452(12) 0.24939(14) 0.1323(3) 0.0328 1.0000 Uani .
C26 C 0.31760(14) 0.28023(19) 0.0358(4) 0.0350 1.0000 Uani .
H263 H 0.2999 0.2503 -0.0564 0.0528 1.0000 Uiso R
H261 H 0.3221 0.3296 0.0028 0.0531 1.0000 Uiso R
H262 H 0.2922 0.2818 0.0905 0.0532 1.0000 Uiso R
C27 C 0.39641(18) 0.1921(2) 0.0572(5) 0.0511 1.0000 Uani .
H271 H 0.3838 0.2042 -0.0520 0.0764 1.0000 Uiso R
H272 H 0.4377 0.1917 0.1044 0.0767 1.0000 Uiso R
H273 H 0.3812 0.1444 0.0691 0.0764 1.0000 Uiso R
H231 H 0.4378 0.1517 0.3304 0.0433 1.0000 Uiso R
H221 H 0.4712 0.1519 0.5971 0.0476 1.0000 Uiso R
H211 H 0.4494 0.2481 0.7301 0.0377 1.0000 Uiso R
H141 H 0.4436 0.3853 0.2494 0.0293 1.0000 Uiso R
H131 H 0.4299 0.4955 0.1152 0.0319 1.0000 Uiso R
H121 H 0.3478 0.5665 0.0675 0.0305 1.0000 Uiso R
H111 H 0.2773 0.5273 0.1562 0.0254 1.0000 Uiso R
C28 C 0.19343(11) 0.42338(15) 0.1718(3) 0.0206 1.0000 Uani .
C29 C 0.18394(13) 0.38494(16) 0.0165(3) 0.0263 1.0000 Uani .
C30 C 0.13106(13) 0.41946(18) -0.1156(3) 0.0323 1.0000 Uani .
C31 C 0.07635(13) 0.41530(19) -0.0806(4) 0.0383 1.0000 Uani .
C32 C 0.08600(12) 0.45207(18) 0.0752(4) 0.0345 1.0000 Uani .
C33 C 0.13814(11) 0.41675(17) 0.2083(3) 0.0266 1.0000 Uani .
H332 H 0.1439 0.4419 0.3043 0.0319 1.0000 Uiso R
H331 H 0.1297 0.3653 0.2161 0.0319 1.0000 Uiso R
H321 H 0.0943 0.5049 0.0692 0.0404 1.0000 Uiso R
H322 H 0.0516 0.4472 0.0976 0.0411 1.0000 Uiso R
H312 H 0.0450 0.4395 -0.1617 0.0460 1.0000 Uiso R
H311 H 0.0666 0.3637 -0.0757 0.0459 1.0000 Uiso R
H302 H 0.1398 0.4706 -0.1267 0.0384 1.0000 Uiso R
H301 H 0.1257 0.3941 -0.2108 0.0390 1.0000 Uiso R
H292 H 0.2187 0.3915 -0.0058 0.0316 1.0000 Uiso R
H291 H 0.1771 0.3328 0.0246 0.0322 1.0000 Uiso R
H281 H 0.1967 0.4762 0.1563 0.0248 1.0000 Uiso R
C34 C 0.20752(11) 0.24560(14) 0.3563(3) 0.0216 1.0000 Uani .
C35 C 0.17357(11) 0.21543(15) 0.2104(3) 0.0219 1.0000 Uani .
C36 C 0.11599(11) 0.19354(15) 0.1744(3) 0.0223 1.0000 Uani .
C37 C 0.09138(12) 0.19992(15) 0.2852(3) 0.0245 1.0000 Uani .
C38 C 0.12563(11) 0.22591(15) 0.4331(3) 0.0236 1.0000 Uani .
C39 C 0.18323(11) 0.24855(15) 0.4693(3) 0.0230 1.0000 Uani .
H391 H 0.2051 0.2645 0.5696 0.0279 1.0000 Uiso R
C40 C 0.10043(13) 0.22614(18) 0.5563(4) 0.0311 1.0000 Uani .
F41 F 0.13736(10) 0.24864(15) 0.6949(3) 0.0624 1.0000 Uani .
F42 F 0.08426(13) 0.15778(14) 0.5805(3) 0.0726 1.0000 Uani .
F43 F 0.05297(11) 0.26787(18) 0.5188(3) 0.0804 1.0000 Uani .
H371 H 0.0526 0.1869 0.2604 0.0288 1.0000 Uiso R
C44 C 0.08112(12) 0.16207(17) 0.0166(4) 0.0295 1.0000 Uani .
F45 F 0.11182(10) 0.11901(17) -0.0377(3) 0.0814 1.0000 Uani .
F46 F 0.03734(12) 0.11952(19) 0.0134(3) 0.0906 1.0000 Uani .
F47 F 0.05832(16) 0.21262(15) -0.0904(3) 0.0999 1.0000 Uani .
H351 H 0.1893 0.2085 0.1359 0.0258 1.0000 Uiso R
C48 C 0.46226(19) 0.0530(2) 0.9079(5) 0.0549 1.0000 Uani .
C49 C 0.5194(2) 0.0523(2) 0.9244(5) 0.0547 1.0000 Uani .
C50 C 0.55711(17) -0.0006(3) 1.0164(5) 0.0551 1.0000 Uani .
H501 H 0.5962 -0.0006 1.0271 0.0659 1.0000 Uiso R
H491 H 0.5328 0.0871 0.8740 0.0658 1.0000 Uiso R
H481 H 0.4367 0.0882 0.8452 0.0657 1.0000 Uiso R

loop_
_atom_site_aniso_label
_atom_site_aniso_U_11
_atom_site_aniso_U_22
_atom_site_aniso_U_33
_atom_site_aniso_U_23
_atom_site_aniso_U_13
_atom_site_aniso_U_12
Pd1 0.01597(8) 0.01766(9) 0.02326(9) 0.00303(8) 0.00697(7) -0.00144(7)
Br2 0.02450(14) 0.02117(13) 0.05091(19) 0.01066(13) 0.01213(13) -0.00051(11)
P3 0.0161(3) 0.0181(3) 0.0186(3) 0.0010(2) 0.0059(2) -0.0011(2)
C4 0.0193(12) 0.0255(13) 0.0200(12) -0.0009(10) 0.0069(10) -0.0018(10)
C5 0.0308(15) 0.0394(17) 0.0232(14) -0.0010(12) 0.0122(12) -0.0077(13)
C6 0.0411(18) 0.059(2) 0.0266(15) -0.0066(15) 0.0180(14) -0.0051(16)
C7 0.0437(19) 0.059(2) 0.0362(18) -0.0170(17) 0.0210(15) 0.0045(17)
C8 0.0469(19) 0.0324(17) 0.0415(18) -0.0131(14) 0.0217(16) -0.0004(14)
C9 0.0341(15) 0.0264(14) 0.0305(15) -0.0028(12) 0.0156(13) 0.0027(12)
C10 0.0185(11) 0.0181(12) 0.0173(11) -0.0019(9) 0.0062(9) -0.0035(9)
C11 0.0263(13) 0.0176(12) 0.0203(12) -0.0005(10) 0.0077(10) -0.0027(10)
C12 0.0339(15) 0.0211(13) 0.0205(12) -0.0002(10) 0.0101(11) -0.0089(11)
C13 0.0257(13) 0.0308(15) 0.0261(13) -0.0042(11) 0.0140(11) -0.0125(11)
C14 0.0187(12) 0.0266(14) 0.0298(14) -0.0019(11) 0.0102(11) -0.0027(10)
C15 0.0206(12) 0.0199(12) 0.0205(12) 0.0008(10) 0.0064(10) -0.0033(10)
C16 0.0164(11) 0.0192(12) 0.0317(14) 0.0035(11) 0.0101(10) 0.0007(10)
C17 0.0150(11) 0.0246(13) 0.0333(15) 0.0066(12) 0.0068(11) -0.0015(10)
N18 0.0222(11) 0.0312(13) 0.0251(12) 0.0032(10) 0.0067(9) -0.0001(10)
C19 0.0446(19) 0.054(2) 0.0275(16) 0.0055(15) 0.0116(14) 0.0049(17)
C20 0.0307(15) 0.0276(15) 0.0402(17) -0.0040(13) 0.0091(13) -0.0028(12)
C21 0.0188(13) 0.0316(15) 0.0394(17) 0.0133(13) 0.0051(12) 0.0004(11)
C22 0.0261(15) 0.0290(16) 0.061(2) 0.0179(16) 0.0127(15) 0.0078(13)
C23 0.0303(15) 0.0239(15) 0.060(2) 0.0044(15) 0.0243(15) 0.0049(12)
C24 0.0232(13) 0.0211(13) 0.0447(17) 0.0025(12) 0.0187(13) 0.0003(10)
N25 0.0374(14) 0.0251(12) 0.0432(15) -0.0038(11) 0.0236(12) 0.0029(10)
C26 0.0413(17) 0.0322(16) 0.0338(16) -0.0061(13) 0.0169(14) -0.0031(14)
C27 0.068(3) 0.0377(19) 0.063(3) -0.0054(18) 0.042(2) 0.0083(18)
C28 0.0181(11) 0.0210(12) 0.0207(12) 0.0031(10) 0.0053(10) 0.0004(10)
C29 0.0291(14) 0.0248(13) 0.0227(13) 0.0019(11) 0.0074(11) -0.0015(11)
C30 0.0307(15) 0.0326(16) 0.0246(14) 0.0048(12) 0.0008(12) -0.0025(12)
C31 0.0260(15) 0.0371(17) 0.0375(17) 0.0119(14) -0.0034(13) -0.0021(13)
C32 0.0186(13) 0.0355(17) 0.0461(18) 0.0114(14) 0.0088(13) 0.0035(12)
C33 0.0187(12) 0.0308(15) 0.0290(14) 0.0024(12) 0.0078(11) 0.0007(11)
C34 0.0186(12) 0.0184(12) 0.0276(13) 0.0049(10) 0.0088(10) -0.0005(9)
C35 0.0222(12) 0.0196(12) 0.0259(13) 0.0024(10) 0.0116(10) 0.0006(10)
C36 0.0205(12) 0.0178(12) 0.0275(13) 0.0012(10) 0.0080(10) 0.0000(10)
C37 0.0175(12) 0.0216(13) 0.0347(15) 0.0022(11) 0.0105(11) 0.0005(10)
C38 0.0236(12) 0.0191(12) 0.0330(14) 0.0026(11) 0.0164(11) 0.0015(10)
C39 0.0219(12) 0.0221(13) 0.0233(13) 0.0012(10) 0.0068(10) -0.0014(10)
C40 0.0324(15) 0.0317(15) 0.0357(15) -0.0035(13) 0.0203(13) -0.0015(13)
F41 0.0570(14) 0.098(2) 0.0434(12) -0.0234(12) 0.0317(11) -0.0242(13)
F42 0.123(2) 0.0516(14) 0.0790(18) -0.0088(13) 0.0790(18) -0.0299(15)
F43 0.0689(16) 0.123(2) 0.0701(17) 0.0287(17) 0.0500(14) 0.0555(17)
C44 0.0222(13) 0.0322(15) 0.0324(15) -0.0030(12) 0.0088(12) -0.0025(11)
F45 0.0403(13) 0.113(2) 0.0760(18) -0.0640(17) 0.0056(12) 0.0073(14)
F46 0.0712(17) 0.152(3) 0.0504(15) -0.0407(17) 0.0259(13) -0.0788(19)
F47 0.162(3) 0.0485(15) 0.0372(13) 0.0003(11) -0.0189(16) 0.0075(18)
C48 0.059(2) 0.053(2) 0.045(2) -0.0128(19) 0.0114(19) 0.019(2)
C49 0.069(3) 0.050(2) 0.047(2) -0.0182(19) 0.024(2) -0.008(2)
C50 0.041(2) 0.070(3) 0.051(2) -0.026(2) 0.0141(18) 0.0007(19)

loop_
_atom_type_symbol
_atom_type_scat_dispersion_real
_atom_type_scat_dispersion_imag
_atom_type_scat_Cromer_Mann_a1
_atom_type_scat_Cromer_Mann_b1
_atom_type_scat_Cromer_Mann_a2
_atom_type_scat_Cromer_Mann_b2
_atom_type_scat_Cromer_Mann_a3
_atom_type_scat_Cromer_Mann_b3
_atom_type_scat_Cromer_Mann_a4
_atom_type_scat_Cromer_Mann_b4
_atom_type_scat_Cromer_Mann_c
_atom_type_scat_source
C 0.0033 0.0016 2.3100 20.8439 1.0200 10.2075 1.5886 0.5687 0.8650 51.6512 0.2156 'International Tables Vol C 4.2.6.8 and 6.1.1.4'
H 0.0000 0.0000 0.4930 10.5109 0.3229 26.1257 0.1402 3.1424 0.0408 57.7998 0.0030 'International Tables Vol C 4.2.6.8 and 6.1.1.4'
N 0.0061 0.0033 12.2126 0.0057 3.1322 9.8933 2.0125 28.9975 1.1663 0.5826 -11.5290 'International Tables Vol C 4.2.6.8 and 6.1.1.4'
F 0.0171 0.0103 3.5392 10.2825 2.6412 4.2944 1.5170 0.2615 1.0243 26.1476 0.2776 'International Tables Vol C 4.2.6.8 and 6.1.1.4'
P 0.1023 0.0942 6.4345 1.9067 4.1791 27.1570 1.7800 0.5260 1.4908 68.1645 1.1149 'International Tables Vol C 4.2.6.8 and 6.1.1.4'
Br -0.2901 2.4595 17.1789 2.1723 5.2358 16.5796 5.6377 0.2609 3.9851 41.4328 2.9557 'International Tables Vol C 4.2.6.8 and 6.1.1.4'
Pd -0.9988 1.0072 19.3319 0.6987 15.5017 7.9893 5.2954 25.2052 0.6058 76.8986 5.2659 'International Tables Vol C 4.2.6.8 and 6.1.1.4'

loop_
_geom_angle_atom_site_label_1
_geom_angle_site_symmetry_1
_geom_angle_atom_site_label_2
_geom_angle_atom_site_label_3
_geom_angle_site_symmetry_3
_geom_angle
_geom_angle_publ_flag
Br2 . Pd1 P3 . 174.19(2) yes
Br2 . Pd1 C16 . 101.61(6) yes
P3 . Pd1 C16 . 83.36(6) yes
Br2 . Pd1 C34 . 84.54(7) yes
P3 . Pd1 C34 . 91.33(8) yes
C16 . Pd1 C34 . 165.40(10) yes
Pd1 . P3 C4 . 115.03(9) yes
Pd1 . P3 C10 . 104.24(8) yes
C4 . P3 C10 . 103.46(12) yes
Pd1 . P3 C28 . 123.38(9) yes
C4 . P3 C28 . 105.16(12) yes
C10 . P3 C28 . 103.17(11) yes
P3 . C4 C5 . 113.74(19) yes
P3 . C4 C9 . 115.02(19) yes
C5 . C4 C9 . 111.6(2) yes
P3 . C4 H41 . 105.1 no
C5 . C4 H41 . 104.6 no
C9 . C4 H41 . 105.7 no
C4 . C5 C6 . 110.7(3) yes
C4 . C5 H52 . 108.8 no
C6 . C5 H52 . 109.0 no
C4 . C5 H51 . 109.9 no
C6 . C5 H51 . 108.8 no
H52 . C5 H51 . 109.6 no
C5 . C6 C7 . 112.8(3) yes
C5 . C6 H61 . 108.0 no
C7 . C6 H61 . 108.1 no
C5 . C6 H62 . 109.3 no
C7 . C6 H62 . 109.4 no
H61 . C6 H62 . 109.2 no
C6 . C7 C8 . 110.6(3) yes
C6 . C7 H72 . 109.4 no
C8 . C7 H72 . 111.1 no
C6 . C7 H71 . 109.6 no
C8 . C7 H71 . 108.8 no
H72 . C7 H71 . 107.2 no
C7 . C8 C9 . 111.3(3) yes
C7 . C8 H81 . 110.9 no
C9 . C8 H81 . 108.9 no
C7 . C8 H82 . 108.4 no
C9 . C8 H82 . 108.8 no
H81 . C8 H82 . 108.5 no
C4 . C9 C8 . 110.4(2) yes
C4 . C9 H92 . 110.9 no
C8 . C9 H92 . 109.5 no
C4 . C9 H91 . 109.7 no
C8 . C9 H91 . 109.5 no
H92 . C9 H91 . 107.0 no
P3 . C10 C11 . 122.0(2) yes
P3 . C10 C15 . 118.48(19) yes
C11 . C10 C15 . 119.5(2) yes
C10 . C11 C12 . 120.3(3) yes
C10 . C11 H111 . 120.4 no
C12 . C11 H111 . 119.3 no
C11 . C12 C13 . 120.4(3) yes
C11 . C12 H121 . 120.4 no
C13 . C12 H121 . 119.3 no
C12 . C13 C14 . 119.9(2) yes
C12 . C13 H131 . 120.2 no
C14 . C13 H131 . 119.9 no
C13 . C14 C15 . 121.0(3) yes
C13 . C14 H141 . 118.7 no
C15 . C14 H141 . 120.3 no
C14 . C15 C10 . 118.9(2) yes
C14 . C15 C16 . 115.9(2) yes
C10 . C15 C16 . 125.2(2) yes
C15 . C16 Pd1 . 105.89(16) yes
C15 . C16 C17 . 119.7(2) yes
Pd1 . C16 C17 . 84.07(16) yes
C15 . C16 C24 . 117.2(2) yes
Pd1 . C16 C24 . 102.18(17) yes
C17 . C16 C24 . 118.1(2) yes
C16 . C17 N18 . 119.0(2) yes
C16 . C17 C21 . 119.9(3) yes
N18 . C17 C21 . 121.0(3) yes
C17 . N18 C19 . 114.0(3) yes
C17 . N18 C20 . 114.4(2) yes
C19 . N18 C20 . 110.1(3) yes
N18 . C19 H192 . 109.7 no
N18 . C19 H191 . 110.7 no
H192 . C19 H191 . 108.0 no
N18 . C19 H193 . 110.4 no
H192 . C19 H193 . 109.1 no
H191 . C19 H193 . 108.9 no
N18 . C20 H203 . 109.5 no
N18 . C20 H201 . 110.3 no
H203 . C20 H201 . 108.9 no
N18 . C20 H202 . 110.1 no
H203 . C20 H202 . 109.1 no
H201 . C20 H202 . 108.8 no
C17 . C21 C22 . 120.5(3) yes
C17 . C21 H211 . 119.2 no
C22 . C21 H211 . 120.4 no
C21 . C22 C23 . 121.6(3) yes
C21 . C22 H221 . 119.7 no
C23 . C22 H221 . 118.8 no
C22 . C23 C24 . 120.9(3) yes
C22 . C23 H231 . 120.4 no
C24 . C23 H231 . 118.7 no
C16 . C24 C23 . 118.9(3) yes
C16 . C24 N25 . 120.8(3) yes
C23 . C24 N25 . 120.2(3) yes
C24 . N25 C26 . 120.8(2) yes
C24 . N25 C27 . 119.1(3) yes
C26 . N25 C27 . 115.1(3) yes
N25 . C26 H263 . 109.8 no
N25 . C26 H261 . 109.9 no
H263 . C26 H261 . 107.3 no
N25 . C26 H262 . 111.6 no
H263 . C26 H262 . 108.9 no
H261 . C26 H262 . 109.2 no
N25 . C27 H271 . 108.5 no
N25 . C27 H272 . 108.8 no
H271 . C27 H272 . 109.9 no
N25 . C27 H273 . 109.5 no
H271 . C27 H273 . 109.9 no
H272 . C27 H273 . 110.1 no
P3 . C28 C29 . 112.47(18) yes
P3 . C28 C33 . 116.47(18) yes
C29 . C28 C33 . 110.3(2) yes
P3 . C28 H281 . 105.8 no
C29 . C28 H281 . 106.8 no
C33 . C28 H281 . 104.0 no
C28 . C29 C30 . 110.1(2) yes
C28 . C29 H292 . 108.8 no
C30 . C29 H292 . 109.7 no
C28 . C29 H291 . 109.2 no
C30 . C29 H291 . 109.3 no
H292 . C29 H291 . 109.6 no
C29 . C30 C31 . 111.6(2) yes
C29 . C30 H302 . 108.1 no
C31 . C30 H302 . 109.2 no
C29 . C30 H301 . 108.5 no
C31 . C30 H301 . 111.2 no
H302 . C30 H301 . 108.0 no
C30 . C31 C32 . 111.0(3) yes
C30 . C31 H312 . 109.5 no
C32 . C31 H312 . 109.6 no
C30 . C31 H311 . 108.8 no
C32 . C31 H311 . 108.6 no
H312 . C31 H311 . 109.3 no
C31 . C32 C33 . 111.2(3) yes
C31 . C32 H321 . 108.8 no
C33 . C32 H321 . 108.3 no
C31 . C32 H322 . 110.0 no
C33 . C32 H322 . 109.4 no
H321 . C32 H322 . 109.0 no
C28 . C33 C32 . 109.7(2) yes
C28 . C33 H332 . 110.1 no
C32 . C33 H332 . 109.4 no
C28 . C33 H331 . 109.5 no
C32 . C33 H331 . 108.4 no
H332 . C33 H331 . 109.8 no
Pd1 . C34 C35 . 118.04(19) yes
Pd1 . C34 C39 . 123.8(2) yes
C35 . C34 C39 . 117.9(2) yes
C34 . C35 C36 . 121.3(2) yes
C34 . C35 H351 . 120.4 no
C36 . C35 H351 . 118.3 no
C35 . C36 C37 . 120.3(3) yes
C35 . C36 C44 . 119.5(2) yes
C37 . C36 C44 . 120.2(2) yes
C36 . C37 C38 . 118.9(2) yes
C36 . C37 H371 . 120.5 no
C38 . C37 H371 . 120.6 no
C37 . C38 C39 . 120.9(2) yes
C37 . C38 C40 . 118.6(2) yes
C39 . C38 C40 . 120.4(3) yes
C34 . C39 C38 . 120.5(2) yes
C34 . C39 H391 . 120.8 no
C38 . C39 H391 . 118.7 no
C38 . C40 F41 . 114.0(2) yes
C38 . C40 F42 . 111.6(3) yes
F41 . C40 F42 . 104.8(3) yes
C38 . C40 F43 . 113.1(3) yes
F41 . C40 F43 . 107.3(3) yes
F42 . C40 F43 . 105.3(3) yes
C36 . C44 F45 . 113.3(2) yes
C36 . C44 F46 . 113.5(3) yes
F45 . C44 F46 . 104.5(3) yes
C36 . C44 F47 . 113.9(3) yes
F45 . C44 F47 . 105.0(3) yes
F46 . C44 F47 . 105.8(3) yes
C50 2_657 C48 C49 . 119.6(4) yes
C50 2_657 C48 H481 . 119.9 no
C49 . C48 H481 . 120.6 no
C48 . C49 C50 . 120.3(4) yes
C48 . C49 H491 . 120.2 no
C50 . C49 H491 . 119.5 no
C49 . C50 C48 2_657 120.1(4) yes
C49 . C50 H501 . 119.7 no
C48 2_657 C50 H501 . 120.1 no

loop_
_geom_bond_atom_site_label_1
_geom_bond_atom_site_label_2
_geom_bond_site_symmetry_2
_geom_bond_distance
_geom_bond_publ_flag
Pd1 Br2 . 2.4708(4) yes
Pd1 P3 . 2.2814(7) yes
Pd1 C16 . 2.467(3) yes
Pd1 C34 . 1.988(3) yes
P3 C4 . 1.851(3) yes
P3 C10 . 1.826(3) yes
P3 C28 . 1.851(3) yes
C4 C5 . 1.534(4) yes
C4 C9 . 1.533(4) yes
C4 H41 . 0.946 no
C5 C6 . 1.529(4) yes
C5 H52 . 0.971 no
C5 H51 . 0.966 no
C6 C7 . 1.509(5) yes
C6 H61 . 0.970 no
C6 H62 . 0.961 no
C7 C8 . 1.517(5) yes
C7 H72 . 0.957 no
C7 H71 . 0.978 no
C8 C9 . 1.527(4) yes
C8 H81 . 0.963 no
C8 H82 . 0.953 no
C9 H92 . 0.933 no
C9 H91 . 0.954 no
C10 C11 . 1.404(3) yes
C10 C15 . 1.398(4) yes
C11 C12 . 1.384(4) yes
C11 H111 . 0.933 no
C12 C13 . 1.378(4) yes
C12 H121 . 0.923 no
C13 C14 . 1.384(4) yes
C13 H131 . 0.905 no
C14 C15 . 1.401(4) yes
C14 H141 . 0.919 no
C15 C16 . 1.512(4) yes
C16 C17 . 1.432(4) yes
C16 C24 . 1.442(4) yes
C17 N18 . 1.432(4) yes
C17 C21 . 1.393(4) yes
N18 C19 . 1.456(4) yes
N18 C20 . 1.456(4) yes
C19 H192 . 0.954 no
C19 H191 . 0.972 no
C19 H193 . 0.959 no
C20 H203 . 0.955 no
C20 H201 . 0.949 no
C20 H202 . 0.953 no
C21 C22 . 1.371(5) yes
C21 H211 . 0.922 no
C22 C23 . 1.371(5) yes
C22 H221 . 0.918 no
C23 C24 . 1.401(4) yes
C23 H231 . 0.926 no
C24 N25 . 1.383(4) yes
N25 C26 . 1.453(4) yes
N25 C27 . 1.452(4) yes
C26 H263 . 0.956 no
C26 H261 . 0.950 no
C26 H262 . 0.948 no
C27 H271 . 0.960 no
C27 H272 . 0.944 no
C27 H273 . 0.952 no
C28 C29 . 1.527(4) yes
C28 C33 . 1.536(4) yes
C28 H281 . 0.960 no
C29 C30 . 1.532(4) yes
C29 H292 . 0.966 no
C29 H291 . 0.951 no
C30 C31 . 1.512(4) yes
C30 H302 . 0.951 no
C30 H301 . 0.953 no
C31 C32 . 1.517(5) yes
C31 H312 . 0.948 no
C31 H311 . 0.955 no
C32 C33 . 1.532(4) yes
C32 H321 . 0.969 no
C32 H322 . 0.955 no
C33 H332 . 0.956 no
C33 H331 . 0.948 no
C34 C35 . 1.393(4) yes
C34 C39 . 1.396(4) yes
C35 C36 . 1.388(3) yes
C35 H351 . 0.922 no
C36 C37 . 1.386(4) yes
C36 C44 . 1.489(4) yes
C37 C38 . 1.381(4) yes
C37 H371 . 0.926 no
C38 C39 . 1.392(4) yes
C38 C40 . 1.498(4) yes
C39 H391 . 0.921 no
C40 F41 . 1.317(4) yes
C40 F42 . 1.327(4) yes
C40 F43 . 1.318(4) yes
C44 F45 . 1.310(4) yes
C44 F46 . 1.313(4) yes
C44 F47 . 1.295(4) yes
C48 C50 2_657 1.362(6) yes
C48 C49 . 1.364(6) yes
C48 H481 . 0.919 no
C49 C50 . 1.366(6) yes
C49 H491 . 0.911 no
C50 H501 . 0.935 no

loop_
_geom_hbond_atom_site_label_D
_geom_hbond_atom_site_label_H
_geom_hbond_atom_site_label_A
_geom_hbond_angle_DHA
_geom_hbond_distance_DH
_geom_hbond_distance_HA
_geom_hbond_distance_DA
_geom_hbond_publ_flag
C4 H41 N18 138.00 0.946 2.469 3.232(5) yes
C20 H202 C15 121.00 0.953 2.575 3.173(5) yes
